data_2002085
loop_
_publ_author_name
'Blake, A. J.'
'McQueen, A. E. D.'
'Schr\"oder, M.'
'Stephenson, T. A.'
'Yellowlees, L. J.'

_publ_section_title
;
 Structure of
 carbonylbis(diphenyldithiophosphinato)(triphenylphosphine)ruthenium
 diethyl ether solvate [Ru(CO)(S~2~PPh~2~)~2~(PPh~3~)].0.25Et~2~O
;
_journal_issue 1
_journal_name_full 'Acta Crystallographica Section C'
_journal_page_first 135
_journal_page_last 137
_journal_paper_doi 10.1107/S0108270192008084
_journal_volume 49
_journal_year 1993
_chemical_formula_moiety 'C43 H35 O1 P3 Ru1 S4,0.25(C4 H10 O1)'
_chemical_formula_sum 'C44 H37.5 O1.25 P3 Ru S4'
_chemical_formula_weight 908.5
_space_group_IT_number 2
_space_group_name_Hall '-P 1'
_space_group_name_H-M_alt 'P -1'
_symmetry_cell_setting triclinic
_symmetry_space_group_name_Hall '-P 1'
_symmetry_space_group_name_H-M 'P -1'
_atom_type_scat_source 'inlaid except for Ru (Cromer & Mann, 1968)'
_cell_angle_alpha 92.38(3)
_cell_angle_beta 98.58(2)
_cell_angle_gamma 95.95(3)
_cell_formula_units_Z 2
_cell_length_a 11.072(3)
_cell_length_b 13.873(5)
_cell_length_c 14.310(4)
_cell_measurement_reflns_used 25
_cell_measurement_temperature 298
_cell_measurement_theta_max 15
_cell_measurement_theta_min 14.5
_cell_volume 2158.1(12)
_diffrn_measurement_device 'Enraf-Nonius CAD4 four-circle'
_diffrn_measurement_method \w-2\q
_diffrn_radiation_type MoK\a
_diffrn_radiation_wavelength 0.71073
_diffrn_reflns_av_R_equivalents 0.016
_diffrn_reflns_limit_h_max 11
_diffrn_reflns_limit_h_min -11
_diffrn_reflns_limit_k_max 14
_diffrn_reflns_limit_k_min -14
_diffrn_reflns_limit_l_max 15
_diffrn_reflns_limit_l_min 0
_diffrn_reflns_number 5623
_diffrn_reflns_theta_max 22.5
_diffrn_standards_decay_% <+-3
_diffrn_standards_interval_time 60
_diffrn_standards_number 2
_exptl_absorpt_coefficient_mu 0.684
_exptl_absorpt_correction_type none
_exptl_crystal_colour 'Dark orange'
_exptl_crystal_density_diffrn 1.398
_exptl_crystal_description Tablet
_exptl_crystal_size_max 0.66
_exptl_crystal_size_mid 0.55
_exptl_crystal_size_min 0.21
_refine_diff_density_max 0.62
_refine_diff_density_min -0.45
_refine_ls_extinction_method None
_refine_ls_goodness_of_fit_obs 1.723
_refine_ls_number_parameters 397
_refine_ls_number_reflns 4972
_refine_ls_R_factor_obs 0.0378
_refine_ls_shift/esd_max 0.03
_refine_ls_structure_factor_coef F
_refine_ls_weighting_details 'w = 1/[\s^2^(F)+0.001F^2^]'
_refine_ls_weighting_scheme calc
_refine_ls_wR_factor_obs 0.0622
_reflns_number_observed 4972
_reflns_observed_criterion F>=4.0\s(F)
_cod_data_source_file ha1009.cif
_cod_data_source_block ha1009_structure_1_of_1
_cod_depositor_comments
;
The following automatic conversions were performed:

'_refine_ls_weighting_scheme' value '1/[\s^2^(F)+0.001F^2^]' was
changed to 'calc'. New tag '_refine_ls_weighting_details' was
created. The value of the new tag was set to 'w =
1/[\s^2^(F)+0.001F^2^]'.

Automatic conversion script
Id: cif_fix_values 3143 2015-03-26 13:38:13Z robertas 
;
_cod_original_cell_volume 2158
_cod_original_formula_sum 'C44 H37.5 O1.25 P3 Ru1 S4'
_cod_database_code 2002085

loop_
_space_group_symop_id
_space_group_symop_operation_xyz
1 x,y,z
2 -x,-y,-z

loop_
_atom_site_label
_atom_site_fract_x
_atom_site_fract_y
_atom_site_fract_z
_atom_site_U_iso_or_equiv
Ru .18344(3) .23250(2) .21012(2) .0322(2)
P(1) .30091(9) .14084(7) .12902(7) .0346(6)
S(1) .27713(10) .18669(8) .36404(7) .0508(7)
S(4) .34060(9) .38056(7) .21597(8) .0453(6)
S(3) .08967(9) .31855(7) .07801(7) .0386(6)
P(3) .20735(9) .43439(7) .13122(7) .0374(6)
P(2) .16125(10) .26776(8) .41988(7) .0428(6)
S(2) .05669(10) .31907(8) .31203(7) .0516(7)
O(1) -.0179(3) .0712(2) .1906(3) .068(2)
C(1) .0608(4) .1327(3) .1973(3) .043(2)
C(111) .2417(3) .01249(14) .11860(18) .044(2)
C(112) .1940(3) -.03856(14) .03276(18) .057(3)
C(113) .1453(3) -.13553(14) .03172(18) .072(3)
C(114) .1444(3) -.18147(14) .11654(18) .075(4)
C(115) .1921(3) -.13042(14) .20240(18) .084(4)
C(116) .2408(3) -.03346(14) .20343(18) .068(3)
C(121) .3130(2) .1714(2) .00811(14) .045(2)
C(122) .2048(2) .1678(2) -.05651(14) .052(3)
C(123) .2094(3) .1934(2) -.14927(14) .074(4)
C(124) .3223(2) .2226(2) -.17738(14) .087(4)
C(125) .4305(2) .2263(2) -.11275(14) .087(4)
C(126) .4258(2) .2007(2) -.02001(14) .061(3)
C(131) .46041(17) .13207(19) .18124(19) .042(2)
C(132) .52381(17) .20117(19) .24960(19) .047(3)
C(133) .64730(17) .19550(10) .28439(19) .063(3)
C(134) .70739(17) .12075(19) .25083(19) .071(3)
C(135) .64400(17) .05166(19) .18248(19) .078(4)
C(136) .52051(17) .05733(19) .14768(19) .062(3)
C(211) .2402(3) .3647(2) .5000(2) .056(3)
C(212) .1717(3) .4331(2) .5347(2) .098(5)
C(213) .2303(3) .5097(2) .5969(2) .130(6)
C(214) .3574(3) .5177(2) .6244(2) .115(6)
C(215) .4259(3) .4492(2) .5897(2) .164(8)
C(216) .3673(3) .3727(2) .5275(2) .117(6)
C(221) .0729(2) .19495(19) .49183(18) .048(3)
C(222) .1335(2) .14627(19) .56501(18) .065(3)
C(223) .0661(2) .08375(19) .61698(18) .088(4)
C(224) -.0618(2) .06994(19) .59578(18) .096(5)
C(225) -.1224(2) .11861(19) .52258(18) .093(5)
C(226) -.0551(2) .18113(19) .47063(18) .067(3)
C(311) .1354(2) .52035(18) .19555(18) .042(2)
C(312) .0138(2) .53596(18) .16450(18) .059(3)
C(313) -.0427(2) .6016(3) .21521(18) .079(4)
C(314) .0223(2) .65157(18) .29698(18) .078(4)
C(315) .1439(2) .63596(18) .32803(18) .086(4)
C(316) .2004(2) .57034(18) .27733(18) .069(3)
C(321) .2631(3) .49929(18) .03758(18) .044(2)
C(322) .2408(3) .59480(18) .02160(18) .070(3)
C(323) .2833(3) .64095(18) -.05391(18) .089(4)
C(324) .3482(3) .59157(18) -.11344(18) .083(4)
C(325) .3705(3) .49604(18) -.09746(18) .089(4)
C(326) .3279(3) .44990(18) -.02195(18) .074(4)
C(3)* .4618(11) -.1145(9) .4265(9) .0800
C(2)* .4882(10) .0225(8) .5460(7) .0800
O(2)* .5177(15) .1547(12) .6413(13) .0800
H(112) .1947 -.0030 -.0329 .0800
H(113) .1084 -.1751 -.0347 .0800
H(114) .1067 -.2565 .1158 .0800
H(115) .1914 -.1660 .2681 .0800
H(116) .2777 .0061 .2699 .0800
H(122) .1174 .1451 -.0348 .0800
H(123) .1257 .1905 -.1993 .0800
H(124) .3259 .2424 -.2492 .0800
H(125) .5178 .2489 -.1345 .0800
H(126) .5096 .2035 .0300 .0800
H(132) .4773 .2590 .2756 .0800
H(133) .6964 .2490 .3373 .0800
H(134) .8030 .1164 .2778 .0800
H(135) .6905 -.0062 .1565 .0800
H(136) .4714 .0038 .0947 .0800
H(212) .0733 .4269 .5134 .0800
H(213) .1773 .5626 .6237 .0800
H(214) .4028 .5769 .6726 .0800
H(215) .5243 .4554 .6110 .0800
H(216) .4203 .3197 .5006 .0800
H(222) .2325 .1570 .5814 .0800
H(223) .1130 .0461 .6736 .0800
H(224) -.1140 .0215 .6360 .0800
H(225) -.2215 .1079 .5062 .0800
H(226) -.1020 .2188 .4140 .0800
H(312) -.0365 .4972 .1012 .0800
H(313) -.1368 .6137 .1912 .0800
H(314) -.0215 .7024 .3362 .0800
H(315) .1942 .6747 .3913 .0800
H(316) .2946 .5582 .3014 .0800
H(322) .1906 .6331 .0677 .0800
H(323) .2660 .7149 -.0663 .0800
H(324) .3811 .6273 -.1719 .0800
H(325) .4206 .4578 -.1436 .0800
H(326) .3452 .3759 -.0096 .0800

loop_
_geom_angle_atom_site_label_1
_geom_angle_atom_site_label_2
_geom_angle_atom_site_label_3
_geom_angle
P(1) Ru S(1) 93.46(4)
P(1) Ru S(4) 91.02(4)
P(1) Ru S(3) 98.46(4)
P(1) Ru S(2) 173.79(4)
P(1) Ru C(1) 90.80(13)
S(1) Ru S(4) 91.79(4)
S(1) Ru S(3) 165.16(4)
S(1) Ru S(2) 81.21(4)
S(1) Ru C(1) 93.59(13)
S(4) Ru S(3) 79.25(3)
S(4) Ru S(2) 92.33(4)
S(4) Ru C(1) 174.20(13)
S(3) Ru S(2) 87.30(4)
S(3) Ru C(1) 95.03(13)
S(2) Ru C(1) 86.36(13)
Ru P(1) C(111) 111.74(9)
Ru P(1) C(121) 116.76(9)
Ru P(1) C(131) 118.69(9)
C(111) P(1) C(121) 104.37(12)
C(111) P(1) C(131) 99.79(12)
C(121) P(1) C(131) 103.28(12)
Ru S(1) P(2) 86.79(5)
Ru S(4) P(3) 84.10(5)
Ru S(3) P(3) 86.63(5)
S(4) P(3) S(3) 105.06(6)
S(4) P(3) C(311) 110.99(10)
S(4) P(3) C(321) 112.70(10)
S(3) P(3) C(311) 112.22(10)
S(3) P(3) C(321) 110.45(10)
C(311) P(3) C(321) 105.57(13)
S(1) P(2) S(2) 106.98(7)
S(1) P(2) C(211) 112.76(12)
S(1) P(2) C(221) 109.69(10)
S(2) P(2) C(211) 110.94(12)
S(2) P(2) C(221) 112.51(10)
C(211) P(2) C(221) 104.05(15)
Ru S(2) P(2) 84.98(5)
Ru C(1) O(1) 178.2(4)
P(1) C(111) C(112) 123.9(2)
P(1) C(111) C(116) 116.10(19)
P(1) C(121) C(122) 118.04(19)
P(1) C(121) C(126) 121.93(19)
P(1) C(131) C(132) 121.30(19)
P(1) C(131) C(136) 118.62(19)
P(2) C(211) C(212) 118.5(3)
P(2) C(211) C(216) 121.4(3)
P(2) C(221) C(222) 119.4(2)
P(2) C(221) C(226) 120.5(2)
P(3) C(311) C(312) 119.95(19)
P(3) C(311) C(316) 120.04(19)
P(3) C(321) C(322) 122.4(2)
P(3) C(321) C(326) 117.6(2)

loop_
_geom_bond_atom_site_label_1
_geom_bond_atom_site_label_2
_geom_bond_distance
Ru P(1) 2.3078(10)
Ru S(1) 2.4295(11)
Ru S(2) 2.5205(11)
Ru S(3) 2.4363(10)
Ru S(4) 2.5407(11)
Ru C(1) 1.819(4)
C(1) O(1) 1.145(5)
P(1) C(111) 1.825(3)
P(1) C(121) 1.819(3)
P(1) C(131) 1.830(3)
S(1) P(2) 2.0199(15)
S(4) P(3) 1.9937(14)
S(3) P(3) 2.0070(14)
P(3) C(311) 1.797(3)
P(3) C(321) 1.794(3)
P(2) S(2) 1.9894(15)
P(2) C(211) 1.793(4)
P(2) C(221) 1.795(3)
